data_4125248
loop_
_publ_author_name
'Bakewell, Clare'
'White, Andrew J. P.'
'Crimmin, Mark R.'

_publ_section_title
;
 Addition of Carbon-Fluorine Bonds to a Mg(I)-Mg(I) Bond: An Equivalent of
 Grignard Formation in Solution.
;
_journal_issue 39
_journal_name_full 'Journal of the American Chemical Society'
_journal_page_first 12763
_journal_page_last 12766
_journal_paper_doi 10.1021/jacs.6b08104
_journal_volume 138
_journal_year 2016
_chemical_formula_moiety 'C40 H49 F7 Mg N2 O'
_chemical_formula_sum 'C40 H49 F7 Mg N2 O'
_chemical_formula_weight 731.12
_space_group_crystal_system monoclinic
_space_group_IT_number 15
_space_group_name_Hall '-I 2ya'
_space_group_name_H-M_alt 'I 1 2/a 1'
_symmetry_space_group_name_Hall '-I 2ya'
_symmetry_space_group_name_H-M 'I 1 2/a 1'
_atom_sites_solution_hydrogens geom
_audit_creation_method SHELXL-2014/7
_cell_angle_alpha 90
_cell_angle_beta 98.802(3)
_cell_angle_gamma 90
_cell_formula_units_Z 8
_cell_length_a 14.9886(4)
_cell_length_b 14.8728(4)
_cell_length_c 36.1312(9)
_cell_measurement_reflns_used 5358
_cell_measurement_temperature 173(2)
_cell_measurement_theta_max 27.0950
_cell_measurement_theta_min 2.8760
_cell_volume 7959.6(4)
_computing_cell_refinement 'CrysAlisPro, Agilent Technologies'
_computing_data_collection 'CrysAlisPro, Agilent Technologies'
_computing_data_reduction 'CrysAlisPro, Agilent Technologies'
_computing_molecular_graphics 'Bruker SHELXTL'
_computing_publication_material 'CIFTAB-2014 (Sheldrick, 2014)'
_computing_structure_refinement 'SHELXL-2014/7 (Sheldrick, 2014)'
_computing_structure_solution 'SHELXS-2014 (Sheldrick, 2014)'
_diffrn_ambient_temperature 173(2)
_diffrn_detector_area_resol_mean 16.0382
_diffrn_measured_fraction_theta_full 0.997
_diffrn_measured_fraction_theta_max 0.853
_diffrn_measurement_device_type 'Agilent Xcalibur 3 E'
_diffrn_measurement_method 'omega scans'
_diffrn_radiation_type MoK\a
_diffrn_radiation_wavelength 0.71073
_diffrn_reflns_av_R_equivalents 0.0223
_diffrn_reflns_av_unetI/netI 0.0342
_diffrn_reflns_Laue_measured_fraction_full 0.997
_diffrn_reflns_Laue_measured_fraction_max 0.853
_diffrn_reflns_limit_h_max 19
_diffrn_reflns_limit_h_min -16
_diffrn_reflns_limit_k_max 19
_diffrn_reflns_limit_k_min -19
_diffrn_reflns_limit_l_max 44
_diffrn_reflns_limit_l_min -47
_diffrn_reflns_number 22141
_diffrn_reflns_point_group_measured_fraction_full 0.997
_diffrn_reflns_point_group_measured_fraction_max 0.853
_diffrn_reflns_theta_full 25.242
_diffrn_reflns_theta_max 28.193
_diffrn_reflns_theta_min 2.739
_diffrn_source 'Enhance (Mo) X-ray Source'
_exptl_absorpt_coefficient_mu 0.109
_exptl_absorpt_correction_T_max 0.978
_exptl_absorpt_correction_T_min 0.952
_exptl_absorpt_correction_type analytical
_exptl_absorpt_process_details
; 
CrysAlisPro, Agilent Technologies, 
Version 1.171.37.35 (release 13-08-2014 CrysAlis171 .NET) 
(compiled Aug 13 2014,18:06:01) 
Analytical numeric absorption correction using a multifaceted crystal 
model based on expressions derived by R.C. Clark & J.S. Reid. 
(Clark, R. C. & Reid, J. S. (1995). Acta Cryst. A51, 887-897) 
Empirical absorption correction using spherical harmonics, 
implemented in SCALE3 ABSPACK scaling algorithm. 
;
_exptl_crystal_colour Colourless
_exptl_crystal_density_diffrn 1.220
_exptl_crystal_description blocks
_exptl_crystal_F_000 3088
_exptl_crystal_size_max 0.60
_exptl_crystal_size_mid 0.43
_exptl_crystal_size_min 0.20
_refine_diff_density_max 0.490
_refine_diff_density_min -0.376
_refine_diff_density_rms 0.045
_refine_ls_extinction_method none
_refine_ls_goodness_of_fit_ref 1.042
_refine_ls_hydrogen_treatment constr
_refine_ls_matrix_type full
_refine_ls_number_parameters 487
_refine_ls_number_reflns 8344
_refine_ls_number_restraints 73
_refine_ls_restrained_S_all 1.087
_refine_ls_R_factor_all 0.0799
_refine_ls_R_factor_gt 0.0555
_refine_ls_shift/su_max 0.001
_refine_ls_shift/su_mean 0.000
_refine_ls_structure_factor_coef Fsqd
_refine_ls_weighting_details 'w=1/[\s^2^(Fo^2^)+(0.0586P)^2^+8.9986P] where P=(Fo^2^+2Fc^2^)/3'
_refine_ls_weighting_scheme calc
_refine_ls_wR_factor_gt 0.1310
_refine_ls_wR_factor_ref 0.1456
_reflns_Friedel_coverage 0.000
_reflns_number_gt 6112
_reflns_number_total 8344
_reflns_threshold_expression 'I > 2\s(I)'
_cod_data_source_file ja6b08104_si_002.cif
_cod_data_source_block 2b
_cod_depositor_comments 'Adding full bibliography for 4125246--4125252.cif.'
_cod_original_cell_volume 7959.6(3)
_cod_database_code 4125248
_shelx_shelxl_version_number 2014/7
_shelx_space_group_comment
; 
The symmetry employed for this shelxl refinement is uniquely defined 
by the following loop, which should always be used as a source of 
symmetry information in preference to the above space-group names. 
They are only intended as comments. 
;

loop_
_space_group_symop_operation_xyz
'x, y, z'
'-x+1/2, y, -z'
'x+1/2, y+1/2, z+1/2'
'-x+1, y+1/2, -z+1/2'
'-x, -y, -z'
'x-1/2, -y, z'
'-x+1/2, -y+1/2, -z+1/2'
'x, -y+1/2, z+1/2'

loop_
_atom_site_label
_atom_site_type_symbol
_atom_site_fract_x
_atom_site_fract_y
_atom_site_fract_z
_atom_site_U_iso_or_equiv
_atom_site_adp_type
_atom_site_occupancy
_atom_site_site_symmetry_order
_atom_site_calc_flag
_atom_site_refinement_flags_posn
_atom_site_refinement_flags_adp
_atom_site_refinement_flags_occupancy
_atom_site_disorder_assembly
_atom_site_disorder_group
Mg1 Mg 0.13315(4) 0.22086(4) 0.12891(2) 0.02519(16) Uani 1 1 d . . . . .
N1 N 0.21929(10) 0.30109(10) 0.10463(4) 0.0260(3) Uani 1 1 d . . . . .
C1 C 0.25267(12) 0.27143(13) 0.07480(5) 0.0278(4) Uani 1 1 d . . . . .
C2 C 0.21905(12) 0.19682(13) 0.05345(5) 0.0275(4) Uani 1 1 d . . . . .
H2A H 0.2566 0.1758 0.0364 0.033 Uiso 1 1 calc R U . . .
C3 C 0.13860(12) 0.14809(13) 0.05330(5) 0.0246(4) Uani 1 1 d . . . . .
N3 N 0.08747(10) 0.15288(10) 0.08026(4) 0.0247(3) Uani 1 1 d . . . . .
C4 C 0.33122(15) 0.31976(16) 0.06133(6) 0.0435(6) Uani 1 1 d . . . . .
H4A H 0.3197 0.3847 0.0605 0.065 Uiso 1 1 calc R U . . .
H4B H 0.3376 0.2985 0.0362 0.065 Uiso 1 1 calc R U . . .
H4C H 0.3869 0.3073 0.0786 0.065 Uiso 1 1 calc R U . . .
C5 C 0.11059(14) 0.08956(15) 0.01917(5) 0.0338(5) Uani 1 1 d . . . . .
H5A H 0.1533 0.0978 0.0014 0.051 Uiso 1 1 calc R U . . .
H5B H 0.0499 0.1067 0.0072 0.051 Uiso 1 1 calc R U . . .
H5C H 0.1106 0.0264 0.0268 0.051 Uiso 1 1 calc R U . . .
C6 C 0.24436(14) 0.39016(13) 0.11841(5) 0.0312(4) Uani 1 1 d . . . . .
C7 C 0.19397(15) 0.46373(14) 0.10252(6) 0.0381(5) Uani 1 1 d . . . . .
C8 C 0.2167(2) 0.54893(16) 0.11635(7) 0.0552(7) Uani 1 1 d . . . . .
H8A H 0.1834 0.5994 0.1057 0.066 Uiso 1 1 calc R U . . .
C9 C 0.2865(2) 0.56188(17) 0.14523(8) 0.0684(9) Uani 1 1 d . . . . .
H9A H 0.3012 0.6208 0.1543 0.082 Uiso 1 1 calc R U . . .
C10 C 0.3347(2) 0.48972(17) 0.16095(7) 0.0593(7) Uani 1 1 d . . . . .
H10A H 0.3829 0.4994 0.1809 0.071 Uiso 1 1 calc R U . . .
C11 C 0.31488(16) 0.40248(15) 0.14835(6) 0.0409(5) Uani 1 1 d . . . . .
C12 C 0.11564(17) 0.45286(16) 0.07073(7) 0.0467(6) Uani 1 1 d . . . . .
H12A H 0.1023 0.3871 0.0681 0.056 Uiso 1 1 calc R U . . .
C13 C 0.0308(2) 0.4985(3) 0.07855(10) 0.0857(10) Uani 1 1 d . . . . .
H13A H 0.0133 0.4739 0.1016 0.129 Uiso 1 1 calc R U . . .
H13B H -0.0178 0.4881 0.0576 0.129 Uiso 1 1 calc R U . . .
H13C H 0.0417 0.5633 0.0816 0.129 Uiso 1 1 calc R U . . .
C14 C 0.1410(2) 0.4849(3) 0.03368(8) 0.0877(11) Uani 1 1 d . . . . .
H14A H 0.1509 0.5500 0.0347 0.131 Uiso 1 1 calc R U . . .
H14B H 0.0919 0.4707 0.0133 0.131 Uiso 1 1 calc R U . . .
H14C H 0.1963 0.4546 0.0292 0.131 Uiso 1 1 calc R U . . .
C15 C 0.36950(17) 0.32553(17) 0.16731(7) 0.0489(6) Uani 1 1 d . . . . .
H15A H 0.3437 0.2684 0.1556 0.059 Uiso 1 1 calc R U . . .
C16 C 0.4690(2) 0.3298(3) 0.16227(10) 0.0840(10) Uani 1 1 d . . . . .
H16A H 0.4735 0.3309 0.1355 0.126 Uiso 1 1 calc R U . . .
H16B H 0.5007 0.2769 0.1739 0.126 Uiso 1 1 calc R U . . .
H16C H 0.4965 0.3844 0.1742 0.126 Uiso 1 1 calc R U . . .
C17 C 0.3620(2) 0.3220(2) 0.20903(7) 0.0661(8) Uani 1 1 d . . . . .
H17A H 0.3903 0.3756 0.2215 0.099 Uiso 1 1 calc R U . . .
H17B H 0.3925 0.2681 0.2202 0.099 Uiso 1 1 calc R U . . .
H17C H 0.2981 0.3202 0.2121 0.099 Uiso 1 1 calc R U . . .
C18 C 0.00132(12) 0.10741(14) 0.07446(5) 0.0286(4) Uani 1 1 d . . . . .
C19 C -0.00447(13) 0.01521(14) 0.08216(5) 0.0306(4) Uani 1 1 d . . . . .
C20 C -0.08983(14) -0.02481(16) 0.07672(6) 0.0391(5) Uani 1 1 d . . . . .
H20A H -0.0952 -0.0870 0.0819 0.047 Uiso 1 1 calc R U . . .
C21 C -0.16612(14) 0.02389(18) 0.06398(7) 0.0466(6) Uani 1 1 d . . . . .
H21A H -0.2234 -0.0049 0.0600 0.056 Uiso 1 1 calc R U . . .
C22 C -0.15976(14) 0.11441(18) 0.05694(7) 0.0464(6) Uani 1 1 d . . . . .
H22A H -0.2131 0.1476 0.0483 0.056 Uiso 1 1 calc R U . . .
C23 C -0.07661(13) 0.15850(15) 0.06227(6) 0.0363(5) Uani 1 1 d . . . . .
C24 C 0.07718(14) -0.04132(14) 0.09730(6) 0.0359(5) Uani 1 1 d . . . . .
H24A H 0.1322 -0.0037 0.0966 0.043 Uiso 1 1 calc R U . . .
C25 C 0.08592(18) -0.12612(17) 0.07378(8) 0.0545(6) Uani 1 1 d . . . . .
H25A H 0.0338 -0.1654 0.0747 0.082 Uiso 1 1 calc R U . . .
H25B H 0.1415 -0.1582 0.0839 0.082 Uiso 1 1 calc R U . . .
H25C H 0.0880 -0.1088 0.0478 0.082 Uiso 1 1 calc R U . . .
C26 C 0.07541(19) -0.06728(18) 0.13802(7) 0.0542(6) Uani 1 1 d . . . . .
H26A H 0.0716 -0.0128 0.1530 0.081 Uiso 1 1 calc R U . . .
H26B H 0.1307 -0.1002 0.1477 0.081 Uiso 1 1 calc R U . . .
H26C H 0.0228 -0.1055 0.1395 0.081 Uiso 1 1 calc R U . . .
C27 C -0.07155(15) 0.25881(16) 0.05489(7) 0.0451(6) Uani 1 1 d . . . . .
H27A H -0.0172 0.2819 0.0717 0.054 Uiso 1 1 calc R U . . .
C28 C -0.1525(2) 0.3107(2) 0.06457(13) 0.0961(13) Uani 1 1 d . . . . .
H28A H -0.2063 0.2953 0.0467 0.144 Uiso 1 1 calc R U . . .
H28B H -0.1409 0.3754 0.0633 0.144 Uiso 1 1 calc R U . . .
H28C H -0.1625 0.2947 0.0899 0.144 Uiso 1 1 calc R U . . .
C29 C -0.0572(3) 0.2787(2) 0.01534(9) 0.0804(10) Uani 1 1 d . . . . .
H29A H 0.0003 0.2526 0.0109 0.121 Uiso 1 1 calc R U . . .
H29B H -0.0559 0.3439 0.0116 0.121 Uiso 1 1 calc R U . . .
H29C H -0.1066 0.2525 -0.0023 0.121 Uiso 1 1 calc R U . . .
C30 C 0.04597(14) 0.26835(15) 0.16775(6) 0.0372(5) Uani 1 1 d . . . . .
C31 C -0.02186(17) 0.21573(16) 0.17699(7) 0.0476(6) Uani 1 1 d . . . . .
F31 F -0.03749(13) 0.13442(11) 0.16004(5) 0.0792(6) Uani 1 1 d . . . . .
C32 C -0.07650(17) 0.23808(18) 0.20322(7) 0.0524(6) Uani 1 1 d . . . . .
F32 F -0.14239(14) 0.18067(13) 0.20954(6) 0.0959(7) Uani 1 1 d . . . . .
C33 C -0.06429(16) 0.31790(17) 0.22252(6) 0.0435(6) Uani 1 1 d D . . . .
C34 C 0.00379(15) 0.37293(16) 0.21410(6) 0.0400(5) Uani 1 1 d . . . . .
F34 F 0.01975(10) 0.45378(10) 0.23106(4) 0.0604(4) Uani 1 1 d . . . . .
C35 C 0.05593(14) 0.34733(16) 0.18762(6) 0.0393(5) Uani 1 1 d . . . . .
F35 F 0.12174(10) 0.40647(11) 0.18146(4) 0.0673(5) Uani 1 1 d . . . . .
C36 C -0.1251(3) 0.3431(3) 0.25052(10) 0.0540(13) Uani 0.796(4) 1 d D U P A 1
F36A F -0.1304(2) 0.2796(2) 0.27519(8) 0.1046(12) Uani 0.796(4) 1 d D U P A 1
F36B F -0.20910(15) 0.3566(2) 0.23458(6) 0.0845(10) Uani 0.796(4) 1 d D U P A 1
F36C F -0.1014(2) 0.4188(3) 0.26842(11) 0.1222(14) Uani 0.796(4) 1 d D U P A 1
C36' C -0.1160(11) 0.3427(11) 0.2524(4) 0.102(9) Uiso 0.204(4) 1 d D U P A 2
F36E F -0.1637(9) 0.4152(9) 0.2427(3) 0.101(3) Uiso 0.204(4) 1 d D U P A 2
F36F F -0.0641(7) 0.3628(8) 0.2838(3) 0.087(3) Uiso 0.204(4) 1 d D U P A 2
F36D F -0.1695(9) 0.2798(9) 0.2611(4) 0.104(3) Uiso 0.204(4) 1 d D U P A 2
O40 O 0.21086(9) 0.13139(10) 0.16198(4) 0.0343(3) Uani 1 1 d . . . . .
C41 C 0.28614(15) 0.08220(16) 0.15053(6) 0.0414(5) Uani 1 1 d . . . . .
H41A H 0.3177 0.1197 0.1339 0.050 Uiso 1 1 calc R U . . .
H41B H 0.2646 0.0266 0.1370 0.050 Uiso 1 1 calc R U . . .
C42 C 0.34733(18) 0.0602(2) 0.18569(8) 0.0598(7) Uani 1 1 d . . . . .
H42A H 0.3892 0.1105 0.1936 0.072 Uiso 1 1 calc R U . . .
H42B H 0.3828 0.0052 0.1828 0.072 Uiso 1 1 calc R U . . .
C43 C 0.28185(17) 0.0458(2) 0.21310(8) 0.0655(8) Uani 1 1 d . . . . .
H43A H 0.2583 -0.0165 0.2115 0.079 Uiso 1 1 calc R U . . .
H43B H 0.3114 0.0575 0.2391 0.079 Uiso 1 1 calc R U . . .
C44 C 0.20726(16) 0.11225(17) 0.20145(6) 0.0426(5) Uani 1 1 d . . . . .
H44A H 0.1480 0.0863 0.2045 0.051 Uiso 1 1 calc R U . . .
H44B H 0.2170 0.1678 0.2166 0.051 Uiso 1 1 calc R U . . .

loop_
_atom_site_aniso_label
_atom_site_aniso_U_11
_atom_site_aniso_U_22
_atom_site_aniso_U_33
_atom_site_aniso_U_23
_atom_site_aniso_U_13
_atom_site_aniso_U_12
Mg1 0.0275(3) 0.0294(3) 0.0197(3) -0.0026(3) 0.0071(2) -0.0019(3)
N1 0.0281(8) 0.0280(8) 0.0216(8) 0.0001(6) 0.0026(6) -0.0054(7)
C1 0.0256(9) 0.0353(11) 0.0224(9) 0.0042(8) 0.0031(8) -0.0011(8)
C2 0.0251(9) 0.0362(11) 0.0227(9) -0.0018(8) 0.0087(8) 0.0009(8)
C3 0.0251(9) 0.0293(10) 0.0194(9) -0.0014(7) 0.0038(7) 0.0027(8)
N3 0.0214(7) 0.0310(9) 0.0222(8) -0.0036(6) 0.0052(6) -0.0013(7)
C4 0.0433(12) 0.0518(14) 0.0386(12) -0.0028(10) 0.0157(10) -0.0175(11)
C5 0.0336(10) 0.0439(12) 0.0244(10) -0.0093(9) 0.0061(8) -0.0045(9)
C6 0.0399(11) 0.0303(11) 0.0232(9) -0.0005(8) 0.0050(8) -0.0095(9)
C7 0.0500(13) 0.0335(11) 0.0301(10) 0.0015(9) 0.0039(10) -0.0070(10)
C8 0.0820(19) 0.0306(12) 0.0484(14) 0.0054(10) -0.0049(13) -0.0071(12)
C9 0.107(2) 0.0332(14) 0.0563(17) -0.0037(12) -0.0138(16) -0.0225(15)
C10 0.0805(19) 0.0443(15) 0.0441(14) -0.0018(11) -0.0187(13) -0.0217(14)
C11 0.0495(13) 0.0378(12) 0.0325(11) 0.0010(9) -0.0029(10) -0.0120(10)
C12 0.0554(14) 0.0339(12) 0.0456(13) 0.0030(10) -0.0088(11) 0.0012(11)
C13 0.0606(18) 0.100(3) 0.091(2) -0.020(2) -0.0059(17) 0.0151(18)
C14 0.088(2) 0.124(3) 0.0441(16) 0.0190(18) -0.0119(16) 0.007(2)
C15 0.0545(14) 0.0437(14) 0.0411(13) -0.0019(10) -0.0162(11) -0.0101(11)
C16 0.067(2) 0.106(3) 0.074(2) 0.008(2) -0.0033(17) 0.0105(19)
C17 0.085(2) 0.0624(18) 0.0452(15) 0.0115(13) -0.0086(14) -0.0040(16)
C18 0.0242(9) 0.0395(11) 0.0234(9) -0.0086(8) 0.0080(8) -0.0047(8)
C19 0.0300(10) 0.0395(12) 0.0241(9) -0.0075(8) 0.0098(8) -0.0073(9)
C20 0.0381(11) 0.0479(13) 0.0335(11) -0.0095(10) 0.0130(9) -0.0156(10)
C21 0.0276(11) 0.0671(17) 0.0466(13) -0.0141(12) 0.0107(10) -0.0187(11)
C22 0.0232(10) 0.0653(17) 0.0503(14) -0.0107(12) 0.0044(10) -0.0005(11)
C23 0.0273(10) 0.0463(13) 0.0357(11) -0.0097(10) 0.0063(9) -0.0011(9)
C24 0.0370(11) 0.0343(11) 0.0371(11) -0.0013(9) 0.0079(9) -0.0089(9)
C25 0.0534(15) 0.0456(14) 0.0654(17) -0.0114(12) 0.0121(13) 0.0019(12)
C26 0.0659(16) 0.0527(15) 0.0439(14) 0.0080(12) 0.0079(12) -0.0038(13)
C27 0.0315(11) 0.0465(14) 0.0558(15) -0.0081(11) 0.0013(10) 0.0070(10)
C28 0.0620(19) 0.067(2) 0.165(4) -0.021(2) 0.035(2) 0.0189(17)
C29 0.124(3) 0.0521(18) 0.0643(19) 0.0094(15) 0.0124(19) 0.0187(18)
C30 0.0395(11) 0.0467(13) 0.0268(10) 0.0005(9) 0.0092(9) 0.0122(10)
C31 0.0625(15) 0.0420(13) 0.0443(13) -0.0036(11) 0.0275(12) 0.0045(12)
F31 0.1114(14) 0.0514(9) 0.0910(12) -0.0253(8) 0.0666(11) -0.0189(9)
C32 0.0587(15) 0.0534(15) 0.0528(15) 0.0024(12) 0.0330(13) -0.0004(13)
F32 0.1193(15) 0.0783(12) 0.1121(15) -0.0180(11) 0.0874(13) -0.0299(11)
C33 0.0448(13) 0.0582(15) 0.0295(11) 0.0006(10) 0.0123(10) 0.0197(11)
C34 0.0396(12) 0.0498(13) 0.0284(11) -0.0092(10) -0.0022(9) 0.0179(11)
F34 0.0590(9) 0.0698(10) 0.0501(8) -0.0278(7) 0.0010(7) 0.0126(8)
C35 0.0335(11) 0.0537(14) 0.0306(11) -0.0023(10) 0.0044(9) 0.0054(10)
F35 0.0586(9) 0.0788(11) 0.0686(10) -0.0255(9) 0.0233(8) -0.0181(8)
C36 0.062(2) 0.065(3) 0.0403(19) -0.0046(16) 0.0243(16) 0.0227(19)
F36A 0.123(2) 0.153(2) 0.0535(15) 0.0432(15) 0.0603(16) 0.068(2)
F36B 0.0564(13) 0.137(2) 0.0670(14) 0.0056(14) 0.0323(11) 0.0413(15)
F36C 0.115(2) 0.148(3) 0.120(2) -0.087(2) 0.073(2) -0.022(2)
O40 0.0365(7) 0.0436(8) 0.0241(7) 0.0054(6) 0.0091(6) 0.0067(6)
C41 0.0396(12) 0.0442(13) 0.0421(13) -0.0009(10) 0.0118(10) 0.0069(10)
C42 0.0507(15) 0.0678(18) 0.0603(17) 0.0088(14) 0.0064(13) 0.0148(14)
C43 0.0451(14) 0.092(2) 0.0578(16) 0.0384(16) 0.0021(13) 0.0062(14)
C44 0.0481(13) 0.0575(15) 0.0226(10) 0.0095(10) 0.0066(9) -0.0030(11)

loop_
_atom_type_symbol
_atom_type_description
_atom_type_scat_dispersion_real
_atom_type_scat_dispersion_imag
_atom_type_scat_source
C C 0.0033 0.0016 'International Tables Vol C Tables 4.2.6.8 and 6.1.1.4'
H H 0.0000 0.0000 'International Tables Vol C Tables 4.2.6.8 and 6.1.1.4'
F F 0.0171 0.0103 'International Tables Vol C Tables 4.2.6.8 and 6.1.1.4'
Mg Mg 0.0486 0.0363 'International Tables Vol C Tables 4.2.6.8 and 6.1.1.4'
N N 0.0061 0.0033 'International Tables Vol C Tables 4.2.6.8 and 6.1.1.4'
O O 0.0106 0.0060 'International Tables Vol C Tables 4.2.6.8 and 6.1.1.4'

loop_
_geom_angle_atom_site_label_1
_geom_angle_atom_site_label_2
_geom_angle_atom_site_label_3
_geom_angle
O40 Mg1 N1 106.90(6)
O40 Mg1 N3 105.49(6)
N1 Mg1 N3 93.99(6)
O40 Mg1 C30 100.38(7)
N1 Mg1 C30 124.50(8)
N3 Mg1 C30 123.88(8)
C1 N1 C6 118.21(15)
C1 N1 Mg1 119.52(13)
C6 N1 Mg1 122.26(12)
N1 C1 C2 124.08(17)
N1 C1 C4 120.50(18)
C2 C1 C4 115.42(17)
C1 C2 C3 130.30(17)
N3 C3 C2 123.99(16)
N3 C3 C5 120.52(16)
C2 C3 C5 115.46(15)
C3 N3 C18 118.09(15)
C3 N3 Mg1 119.97(12)
C18 N3 Mg1 121.92(11)
C7 C6 C11 120.58(19)
C7 C6 N1 118.64(17)
C11 C6 N1 120.71(18)
C8 C7 C6 118.6(2)
C8 C7 C12 119.3(2)
C6 C7 C12 122.13(19)
C9 C8 C7 121.3(2)
C10 C9 C8 119.9(2)
C9 C10 C11 121.5(2)
C10 C11 C6 118.1(2)
C10 C11 C15 119.0(2)
C6 C11 C15 122.88(19)
C13 C12 C7 112.8(2)
C13 C12 C14 110.8(3)
C7 C12 C14 111.3(2)
C11 C15 C17 110.9(2)
C11 C15 C16 112.6(2)
C17 C15 C16 109.8(2)
C19 C18 C23 121.06(18)
C19 C18 N3 120.63(17)
C23 C18 N3 118.27(18)
C20 C19 C18 118.10(19)
C20 C19 C24 119.05(19)
C18 C19 C24 122.81(17)
C21 C20 C19 121.4(2)
C20 C21 C22 120.0(2)
C21 C22 C23 121.3(2)
C22 C23 C18 118.1(2)
C22 C23 C27 120.3(2)
C18 C23 C27 121.60(18)
C19 C24 C26 110.87(18)
C19 C24 C25 112.81(18)
C26 C24 C25 109.9(2)
C29 C27 C23 112.2(2)
C29 C27 C28 110.7(3)
C23 C27 C28 113.2(2)
C31 C30 C35 112.84(19)
C31 C30 Mg1 121.00(16)
C35 C30 Mg1 125.94(16)
F31 C31 C30 118.90(19)
F31 C31 C32 116.3(2)
C30 C31 C32 124.8(2)
F32 C32 C33 120.2(2)
F32 C32 C31 119.2(2)
C33 C32 C31 120.5(2)
C32 C33 C34 116.50(19)
C32 C33 C36' 123.1(7)
C34 C33 C36' 120.3(7)
C32 C33 C36 120.5(3)
C34 C33 C36 123.0(3)
F34 C34 C33 120.86(19)
F34 C34 C35 118.7(2)
C33 C34 C35 120.5(2)
F35 C35 C30 119.30(18)
F35 C35 C34 115.8(2)
C30 C35 C34 124.9(2)
F36A C36 F36B 104.8(3)
F36A C36 F36C 108.8(3)
F36B C36 F36C 104.6(3)
F36A C36 C33 112.5(3)
F36B C36 C33 112.3(3)
F36C C36 C33 113.3(3)
F36D C36' F36F 105.3(12)
F36D C36' F36E 109.0(12)
F36F C36' F36E 105.7(12)
F36D C36' C33 114.2(13)
F36F C36' C33 112.6(12)
F36E C36' C33 109.7(12)
C41 O40 C44 108.94(16)
C41 O40 Mg1 124.13(12)
C44 O40 Mg1 126.67(12)
O40 C41 C42 105.75(18)
C41 C42 C43 102.3(2)
C44 C43 C42 104.6(2)
O40 C44 C43 105.30(18)

loop_
_geom_bond_atom_site_label_1
_geom_bond_atom_site_label_2
_geom_bond_distance
Mg1 O40 2.0318(15)
Mg1 N1 2.0512(16)
Mg1 N3 2.0524(16)
Mg1 C30 2.176(2)
N1 C1 1.331(2)
N1 C6 1.444(2)
C1 C2 1.400(3)
C1 C4 1.521(3)
C2 C3 1.406(3)
C3 N3 1.331(2)
C3 C5 1.515(3)
N3 C18 1.444(2)
C6 C7 1.402(3)
C6 C11 1.404(3)
C7 C8 1.386(3)
C7 C12 1.520(3)
C8 C9 1.373(4)
C9 C10 1.368(4)
C10 C11 1.392(3)
C11 C15 1.509(3)
C12 C13 1.506(4)
C12 C14 1.523(4)
C15 C17 1.530(3)
C15 C16 1.531(4)
C18 C19 1.404(3)
C18 C23 1.407(3)
C19 C20 1.397(3)
C19 C24 1.516(3)
C20 C21 1.372(3)
C21 C22 1.376(4)
C22 C23 1.395(3)
C23 C27 1.519(3)
C24 C26 1.525(3)
C24 C25 1.538(3)
C27 C29 1.507(4)
C27 C28 1.523(3)
C30 C31 1.364(3)
C30 C35 1.373(3)
C31 F31 1.360(3)
C31 C32 1.384(3)
C32 F32 1.351(3)
C32 C33 1.375(3)
C33 C34 1.378(3)
C33 C36' 1.470(16)
C33 C36 1.509(4)
C34 F34 1.354(3)
C34 C35 1.378(3)
C35 F35 1.365(3)
C36 F36A 1.310(4)
C36 F36B 1.317(4)
C36 F36C 1.320(5)
C36' F36D 1.300(13)
C36' F36F 1.307(14)
C36' F36E 1.312(13)
O40 C41 1.457(2)
O40 C44 1.463(2)
C41 C42 1.485(3)
C42 C43 1.512(4)
C43 C44 1.503(3)
